data_4116513
loop_
_publ_author_name
'Paul-Michael Pellny'
'Frank G. Kirchbauer'
'Vladimir V. Burlakov'
'Wolfgang Baumann'
'Anke Spannenberg'
'Uwe Rosenthal'

_publ_section_title
;
 Reactivity of Permethylzirconocene and Permethyltitanocene toward
 Disubstituted 1,3-Butadiynes: \h4- vs \h2-Complexation or C-C Coupling
 with the Permethyltitanocene
;
_journal_name_full 'Journal of the American Chemical Society'
_journal_page_first 8313
_journal_page_last 8323
_journal_paper_doi 10.1021/ja991046z
_journal_volume 121
_journal_year 1999
_chemical_formula_sum 'C36 H40 Zr'
_chemical_formula_weight 563.90
_chemical_name_systematic
; 
 ? 
;
_space_group_IT_number 15
_symmetry_cell_setting monoclinic
_symmetry_space_group_name_Hall '-C 2yc'
_symmetry_space_group_name_H-M 'C 1 2/c 1'
_atom_sites_solution_hydrogens geom
_atom_sites_solution_primary direct
_atom_sites_solution_secondary difmap
_audit_creation_method SHELXL
_cell_angle_alpha 90.00
_cell_angle_beta 104.31(3)
_cell_angle_gamma 90.00
_cell_formula_units_Z 8
_cell_length_a 27.086(5)
_cell_length_b 15.533(3)
_cell_length_c 14.207(3)
_cell_measurement_reflns_used 5000
_cell_measurement_temperature 293(2)
_cell_measurement_theta_max 20
_cell_measurement_theta_min 4
_cell_volume 5792(2)
_computing_cell_refinement STOE-CELL
_computing_data_collection STOE-EXPOSE
_computing_data_reduction STOE-INTEGRATE
_computing_molecular_graphics XP
_computing_publication_material SHELXL-93
_computing_structure_refinement 'SHELXL-93 (Sheldrick, 1993)'
_computing_structure_solution 'SHELXS-86 (Sheldrick, 1990)'
_diffrn_ambient_temperature 293(2)
_diffrn_measurement_device STOE-IPDS
_diffrn_measurement_method 'laser scanned imaging plate'
_diffrn_radiation_monochromator graphite
_diffrn_radiation_source 'fine-focus sealed tube'
_diffrn_radiation_type MoK\a
_diffrn_radiation_wavelength 0.71073
_diffrn_reflns_av_R_equivalents 0.0342
_diffrn_reflns_av_sigmaI/netI 0.0495
_diffrn_reflns_limit_h_max 25
_diffrn_reflns_limit_h_min -31
_diffrn_reflns_limit_k_max 17
_diffrn_reflns_limit_k_min -16
_diffrn_reflns_limit_l_max 16
_diffrn_reflns_limit_l_min -15
_diffrn_reflns_number 12691
_diffrn_reflns_theta_max 24.22
_diffrn_reflns_theta_min 1.99
_diffrn_standards_interval_time 360
_diffrn_standards_number 50-200
_exptl_absorpt_coefficient_mu 0.402
_exptl_absorpt_correction_type 'mean imaging plate intensity method'
_exptl_crystal_colour orange
_exptl_crystal_density_diffrn 1.293
_exptl_crystal_description prism
_exptl_crystal_F_000 2368
_exptl_crystal_size_max 0.4
_exptl_crystal_size_mid 0.4
_exptl_crystal_size_min 0.3
_refine_diff_density_max 0.270
_refine_diff_density_min -0.339
_refine_diff_density_rms 0.057
_refine_ls_extinction_method none
_refine_ls_goodness_of_fit_all 0.919
_refine_ls_goodness_of_fit_obs 1.116
_refine_ls_matrix_type full
_refine_ls_number_parameters 334
_refine_ls_number_reflns 4581
_refine_ls_number_restraints 0
_refine_ls_restrained_S_all 0.919
_refine_ls_restrained_S_obs 1.116
_refine_ls_R_factor_all 0.0630
_refine_ls_R_factor_obs 0.0326
_refine_ls_shift/esd_max 0.000
_refine_ls_shift/esd_mean 0.000
_refine_ls_structure_factor_coef Fsqd
_refine_ls_weighting_details 'w=1/[\s^2^(Fo^2^)+(0.0440P)^2^+0.0000P] where P=(Fo^2^+2Fc^2^)/3'
_refine_ls_weighting_scheme calc
_refine_ls_wR_factor_all 0.0801
_refine_ls_wR_factor_obs 0.0744
_reflns_number_observed 2814
_reflns_number_total 4581
_reflns_observed_criterion >2sigma(I)
_cod_data_source_file ja991046z_1.cif
_cod_data_source_block 756
_cod_depositor_comments
;
The following automatic conversions were performed:

'_refine_ls_weighting_scheme' value 'calc
w=1/[\s^2^(Fo^2^)+(0.0440P)^2^+0.0000P] where P=(Fo^2^+2Fc^2^)/3' was
changed to 'calc'. New tag '_refine_ls_weighting_details' was
created. The value of the new tag was set to
'w=1/[\s^2^(Fo^2^)+(0.0440P)^2^+0.0000P] where P=(Fo^2^+2Fc^2^)/3'.

Automatic conversion script
Id: cif_fix_values 3143 2015-03-26 13:38:13Z robertas 
;
_cod_original_cell_volume 5791.8(20)
_cod_database_code 4116513

loop_
_symmetry_equiv_pos_as_xyz
'x, y, z'
'-x, y, -z+1/2'
'x+1/2, y+1/2, z'
'-x+1/2, y+1/2, -z+1/2'
'-x, -y, -z'
'x, -y, z-1/2'
'-x+1/2, -y+1/2, -z'
'x+1/2, -y+1/2, z-1/2'

loop_
_atom_site_aniso_label
_atom_site_aniso_U_11
_atom_site_aniso_U_22
_atom_site_aniso_U_33
_atom_site_aniso_U_23
_atom_site_aniso_U_13
_atom_site_aniso_U_12
C1 0.025(2) 0.050(3) 0.042(2) -0.004(2) 0.009(2) -0.007(2)
C2 0.027(2) 0.045(3) 0.041(2) -0.003(2) 0.006(2) 0.006(2)
C3 0.033(2) 0.043(3) 0.036(2) 0.000(2) 0.010(2) 0.007(2)
C4 0.038(2) 0.041(2) 0.032(2) 0.000(2) 0.011(2) 0.009(2)
C5 0.043(2) 0.057(3) 0.045(2) -0.007(2) 0.003(2) 0.011(2)
C6 0.059(3) 0.065(3) 0.054(2) 0.005(2) 0.004(2) 0.033(2)
C7 0.080(3) 0.049(3) 0.060(3) 0.007(2) 0.027(2) 0.024(2)
C8 0.061(3) 0.049(3) 0.066(3) -0.003(2) 0.020(2) 0.000(2)
C9 0.044(3) 0.044(3) 0.047(2) 0.002(2) 0.005(2) 0.008(2)
C10 0.032(2) 0.042(2) 0.032(2) -0.002(2) 0.009(2) -0.007(2)
C11 0.041(2) 0.040(2) 0.031(2) -0.003(2) 0.009(2) -0.009(2)
C12 0.045(2) 0.050(2) 0.053(2) -0.006(2) 0.019(2) -0.014(2)
C13 0.060(3) 0.069(3) 0.069(3) -0.009(2) 0.027(2) -0.028(2)
C14 0.092(4) 0.047(3) 0.068(3) -0.006(2) 0.025(3) -0.031(3)
C15 0.081(4) 0.040(3) 0.073(3) -0.003(2) 0.021(3) 0.001(2)
C16 0.048(3) 0.049(3) 0.062(3) -0.004(2) 0.017(2) -0.008(2)
C17 0.043(2) 0.051(3) 0.026(2) -0.0013(15) 0.0137(15) -0.011(2)
C18 0.046(2) 0.042(2) 0.027(2) -0.005(2) 0.008(2) 0.007(2)
C19 0.047(2) 0.039(2) 0.021(2) -0.0021(15) 0.005(2) -0.010(2)
C20 0.037(2) 0.047(3) 0.0236(15) 0.0033(15) 0.0041(13) 0.002(2)
C21 0.052(3) 0.037(2) 0.025(2) 0.005(2) 0.008(2) 0.002(2)
C22 0.111(4) 0.041(2) 0.046(2) 0.012(2) -0.004(2) 0.003(2)
C23 0.038(2) 0.040(2) 0.032(2) 0.004(2) 0.017(2) 0.014(2)
C24 0.034(2) 0.054(3) 0.030(2) 0.000(2) 0.0161(14) -0.004(2)
C25 0.053(3) 0.034(2) 0.036(2) 0.003(2) 0.024(2) 0.000(2)
C26 0.039(2) 0.055(3) 0.024(2) 0.003(2) 0.0073(14) 0.009(2)
C27 0.042(2) 0.040(2) 0.033(2) -0.009(2) 0.017(2) -0.002(2)
C28 0.085(3) 0.076(3) 0.056(3) -0.030(2) 0.034(2) -0.026(3)
C29 0.067(3) 0.102(4) 0.048(2) -0.009(2) 0.033(2) -0.023(3)
C30 0.083(3) 0.074(3) 0.061(3) 0.010(2) 0.036(2) 0.040(3)
C31 0.077(3) 0.061(3) 0.045(2) -0.008(2) 0.009(2) -0.027(2)
C32 0.045(2) 0.103(3) 0.042(2) 0.013(2) 0.004(2) 0.018(2)
C33 0.050(3) 0.116(4) 0.046(2) -0.001(2) 0.019(2) -0.029(3)
C34 0.069(3) 0.121(4) 0.031(2) 0.010(2) 0.004(2) 0.040(3)
C35 0.085(3) 0.069(3) 0.043(2) -0.015(2) 0.020(2) 0.022(3)
C36 0.121(4) 0.044(2) 0.080(3) 0.010(2) 0.067(3) 0.002(3)
Zr1 0.02460(15) 0.0270(2) 0.02360(14) 0.0000(2) 0.00694(9) 0.0004(2)

loop_
_atom_site_label
_atom_site_type_symbol
_atom_site_fract_x
_atom_site_fract_y
_atom_site_fract_z
_atom_site_U_iso_or_equiv
_atom_site_thermal_displace_type
_atom_site_occupancy
_atom_site_calc_flag
_atom_site_refinement_flags
C1 C 0.18704(14) -0.2094(3) 0.0903(3) 0.0389(9) Uani 1 d .
C2 C 0.18663(14) -0.2947(3) 0.0948(3) 0.0379(9) Uani 1 d .
C3 C 0.16048(14) -0.3655(2) 0.0847(2) 0.0370(9) Uani 1 d .
C4 C 0.17332(14) -0.4557(2) 0.1031(2) 0.0368(9) Uani 1 d .
C5 C 0.21917(14) -0.4807(3) 0.1671(2) 0.0496(10) Uani 1 d .
H5 H 0.24290(14) -0.4390(3) 0.1951(2) 0.060 Uiso 1 calc R
C6 C 0.2296(2) -0.5665(3) 0.1891(3) 0.0612(12) Uani 1 d .
H6 H 0.2598(2) -0.5814(3) 0.2334(3) 0.073 Uiso 1 calc R
C7 C 0.1965(2) -0.6298(3) 0.1469(3) 0.0609(11) Uani 1 d .
H7 H 0.2042(2) -0.6873(3) 0.1614(3) 0.073 Uiso 1 calc R
C8 C 0.1515(2) -0.6074(3) 0.0827(3) 0.0577(11) Uani 1 d .
H8 H 0.1288(2) -0.6500(3) 0.0531(3) 0.069 Uiso 1 calc R
C9 C 0.1399(2) -0.5216(2) 0.0621(3) 0.0460(10) Uani 1 d .
H9 H 0.1089(2) -0.5075(2) 0.0197(3) 0.055 Uiso 1 calc R
C10 C 0.16106(13) -0.1379(2) 0.0743(2) 0.0352(9) Uani 1 d .
C11 C 0.17577(14) -0.0476(2) 0.0683(2) 0.0371(9) Uani 1 d .
C12 C 0.22385(14) -0.0268(2) 0.0549(2) 0.0481(9) Uani 1 d .
H12 H 0.24670(14) -0.0705(2) 0.0508(2) 0.058 Uiso 1 calc R
C13 C 0.2377(2) 0.0582(3) 0.0476(3) 0.0642(12) Uani 1 d .
H13 H 0.2696(2) 0.0711(3) 0.0380(3) 0.077 Uiso 1 calc R
C14 C 0.2048(2) 0.1235(3) 0.0543(3) 0.0680(13) Uani 1 d .
H14 H 0.2144(2) 0.1805(3) 0.0488(3) 0.082 Uiso 1 calc R
C15 C 0.1578(2) 0.1052(3) 0.0692(3) 0.0645(13) Uani 1 d .
H15 H 0.1358(2) 0.1497(3) 0.0756(3) 0.077 Uiso 1 calc R
C16 C 0.1429(2) 0.0195(3) 0.0749(3) 0.0526(11) Uani 1 d .
H16 H 0.1106(2) 0.0073(3) 0.0831(3) 0.063 Uiso 1 calc R
C17 C 0.11182(14) -0.2271(2) -0.1242(2) 0.0392(9) Uani 1 d .
C18 C 0.09784(14) -0.3142(2) -0.1211(2) 0.0384(9) Uani 1 d .
C19 C 0.04806(14) -0.3174(2) -0.1076(2) 0.0361(9) Uani 1 d .
C20 C 0.03048(13) -0.2316(2) -0.1062(2) 0.0366(9) Uani 1 d .
C21 C 0.07020(15) -0.1760(2) -0.1144(2) 0.0379(9) Uani 1 d .
C22 C 0.0654(2) -0.0807(2) -0.1280(3) 0.0701(14) Uani 1 d .
H22A H 0.0336(2) -0.0618(2) -0.1169(3) 0.105 Uiso 1 calc R
H22B H 0.0666(2) -0.0663(2) -0.1931(3) 0.105 Uiso 1 calc R
H22C H 0.0930(2) -0.0527(2) -0.0828(3) 0.105 Uiso 1 calc R
C23 C 0.04438(13) -0.1853(2) 0.1510(2) 0.0352(8) Uani 1 d .
C24 C 0.02853(13) -0.2719(2) 0.1333(2) 0.0378(9) Uani 1 d .
C25 C 0.06846(15) -0.3253(2) 0.1822(2) 0.0389(9) Uani 1 d .
C26 C 0.10884(13) -0.2718(2) 0.2325(2) 0.0390(9) Uani 1 d .
C27 C 0.09361(14) -0.1856(2) 0.2136(2) 0.0373(8) Uani 1 d .
C28 C 0.1220(2) -0.1094(3) 0.2663(3) 0.0694(13) Uani 1 d .
H28A H 0.1548(2) -0.1276(3) 0.3040(3) 0.104 Uiso 1 calc R
H28B H 0.1029(2) -0.0851(3) 0.3086(3) 0.104 Uiso 1 calc R
H28C H 0.1263(2) -0.0668(3) 0.2200(3) 0.104 Uiso 1 calc R
C29 C 0.1602(2) -0.1951(3) -0.1465(3) 0.0690(13) Uani 1 d .
H29A H 0.1821(2) -0.2430(3) -0.1495(3) 0.103 Uiso 1 calc R
H29B H 0.1771(2) -0.1561(3) -0.0964(3) 0.103 Uiso 1 calc R
H29C H 0.1521(2) -0.1657(3) -0.2079(3) 0.103 Uiso 1 calc R
C30 C 0.0119(2) -0.1061(3) 0.1220(3) 0.0694(13) Uani 1 d .
H30A H -0.0200(2) -0.1222(3) 0.0790(3) 0.104 Uiso 1 calc R
H30B H 0.0293(2) -0.0664(3) 0.0896(3) 0.104 Uiso 1 calc R
H30C H 0.0058(2) -0.0793(3) 0.1789(3) 0.104 Uiso 1 calc R
C31 C 0.0165(2) -0.3978(3) -0.1117(3) 0.0618(12) Uani 1 d .
H31A H -0.0160(2) -0.3832(3) -0.1003(3) 0.093 Uiso 1 calc R
H31B H 0.0337(2) -0.4375(3) -0.0627(3) 0.093 Uiso 1 calc R
H31C H 0.0115(2) -0.4239(3) -0.1745(3) 0.093 Uiso 1 calc R
C32 C -0.02431(14) -0.2045(3) -0.1205(3) 0.0647(12) Uani 1 d .
H32A H -0.04442(14) -0.2532(3) -0.1115(3) 0.097 Uiso 1 calc R
H32B H -0.03683(14) -0.1822(3) -0.1850(3) 0.097 Uiso 1 calc R
H32C H -0.02656(14) -0.1607(3) -0.0740(3) 0.097 Uiso 1 calc R
C33 C -0.02540(15) -0.3021(3) 0.0922(3) 0.0696(13) Uani 1 d .
H33A H -0.04600(15) -0.2545(3) 0.0622(3) 0.104 Uiso 1 calc R
H33B H -0.03884(15) -0.3248(3) 0.1436(3) 0.104 Uiso 1 calc R
H33C H -0.02571(15) -0.3461(3) 0.0447(3) 0.104 Uiso 1 calc R
C34 C 0.1574(2) -0.3000(3) 0.3033(3) 0.0749(15) Uani 1 d .
H34A H 0.1594(2) -0.3617(3) 0.3037(3) 0.112 Uiso 1 calc R
H34B H 0.1574(2) -0.2799(3) 0.3672(3) 0.112 Uiso 1 calc R
H34C H 0.1861(2) -0.2764(3) 0.2840(3) 0.112 Uiso 1 calc R
C35 C 0.1283(2) -0.3891(3) -0.1450(3) 0.0647(12) Uani 1 d .
H35A H 0.1611(2) -0.3690(3) -0.1502(3) 0.097 Uiso 1 calc R
H35B H 0.1105(2) -0.4143(3) -0.2055(3) 0.097 Uiso 1 calc R
H35C H 0.1327(2) -0.4315(3) -0.0944(3) 0.097 Uiso 1 calc R
C36 C 0.0653(2) -0.4209(2) 0.1927(3) 0.0745(14) Uani 1 d .
H36A H 0.0976(2) -0.4425(2) 0.2291(3) 0.112 Uiso 1 calc R
H36B H 0.0567(2) -0.4471(2) 0.1295(3) 0.112 Uiso 1 calc R
H36C H 0.0396(2) -0.4344(2) 0.2263(3) 0.112 Uiso 1 calc R
Zr1 Zr 0.101803(10) -0.25078(2) 0.04970(2) 0.02488(10) Uani 1 d .

loop_
_atom_type_symbol
_atom_type_description
_atom_type_scat_dispersion_real
_atom_type_scat_dispersion_imag
_atom_type_scat_source
C C 0.0033 0.0016 'International Tables Vol C Tables 4.2.6.8 and 6.1.1.4'
H H 0.0000 0.0000 'International Tables Vol C Tables 4.2.6.8 and 6.1.1.4'
Zr Zr -2.9673 0.5597 'International Tables Vol C Tables 4.2.6.8 and 6.1.1.4'

loop_
_geom_angle_atom_site_label_1
_geom_angle_atom_site_label_2
_geom_angle_atom_site_label_3
_geom_angle
C10 C1 C2 148.0(4)
C10 C1 Zr1 74.5(2)
C2 C1 Zr1 73.5(3)
C3 C2 C1 148.5(4)
C3 C2 Zr1 75.1(2)
C1 C2 Zr1 73.4(3)
C2 C3 C4 134.3(4)
C2 C3 Zr1 72.8(2)
C4 C3 Zr1 152.4(3)
C9 C4 C5 116.6(3)
C9 C4 C3 122.1(3)
C5 C4 C3 121.3(3)
C6 C5 C4 120.9(4)
C7 C6 C5 121.2(4)
C6 C7 C8 119.2(4)
C7 C8 C9 120.1(4)
C8 C9 C4 121.9(4)
C1 C10 C11 133.0(3)
C1 C10 Zr1 73.1(2)
C11 C10 Zr1 153.2(3)
C16 C11 C12 118.0(4)
C16 C11 C10 121.7(3)
C12 C11 C10 120.3(4)
C13 C12 C11 120.6(4)
C14 C13 C12 120.6(4)
C15 C14 C13 120.2(4)
C14 C15 C16 119.9(4)
C11 C16 C15 120.7(4)
C21 C17 C18 108.0(3)
C21 C17 C29 126.3(3)
C18 C17 C29 125.3(3)
C21 C17 Zr1 73.2(2)
C18 C17 Zr1 74.9(2)
C29 C17 Zr1 123.5(2)
C19 C18 C17 108.1(3)
C19 C18 C35 126.7(4)
C17 C18 C35 124.5(3)
C19 C18 Zr1 72.9(2)
C17 C18 Zr1 73.4(2)
C35 C18 Zr1 127.1(2)
C18 C19 C20 107.8(3)
C18 C19 C31 125.3(4)
C20 C19 C31 126.2(3)
C18 C19 Zr1 75.4(2)
C20 C19 Zr1 74.3(2)
C31 C19 Zr1 124.2(2)
C21 C20 C19 108.0(3)
C21 C20 C32 124.4(3)
C19 C20 C32 125.8(3)
C21 C20 Zr1 73.5(2)
C19 C20 Zr1 73.7(2)
C32 C20 Zr1 130.8(2)
C17 C21 C20 107.9(3)
C17 C21 C22 126.1(4)
C20 C21 C22 125.1(4)
C17 C21 Zr1 74.9(2)
C20 C21 Zr1 74.7(2)
C22 C21 Zr1 124.6(2)
C27 C23 C24 107.9(3)
C27 C23 C30 124.8(4)
C24 C23 C30 126.6(3)
C27 C23 Zr1 75.1(2)
C24 C23 Zr1 74.0(2)
C30 C23 Zr1 124.1(2)
C25 C24 C23 108.1(3)
C25 C24 C33 124.2(3)
C23 C24 C33 125.9(3)
C25 C24 Zr1 73.5(2)
C23 C24 Zr1 74.1(2)
C33 C24 Zr1 130.2(2)
C24 C25 C26 107.9(3)
C24 C25 C36 125.4(4)
C26 C25 C36 125.9(4)
C24 C25 Zr1 74.8(2)
C26 C25 Zr1 74.8(2)
C36 C25 Zr1 124.2(2)
C27 C26 C25 107.9(3)
C27 C26 C34 124.7(3)
C25 C26 C34 127.1(3)
C27 C26 Zr1 75.0(2)
C25 C26 Zr1 73.2(2)
C34 C26 Zr1 122.9(2)
C23 C27 C26 108.1(3)
C23 C27 C28 126.8(4)
C26 C27 C28 124.3(3)
C23 C27 Zr1 73.3(2)
C26 C27 Zr1 73.4(2)
C28 C27 Zr1 127.3(2)
C1 Zr1 C2 33.10(11)
C1 Zr1 C10 32.42(13)
C2 Zr1 C10 65.52(13)
C1 Zr1 C3 65.21(14)
C2 Zr1 C3 32.11(13)
C10 Zr1 C3 97.63(11)
C1 Zr1 C21 100.88(13)
C2 Zr1 C21 117.97(13)
C10 Zr1 C21 81.88(12)
C3 Zr1 C21 126.35(12)
C1 Zr1 C25 116.84(13)
C2 Zr1 C25 99.73(13)
C10 Zr1 C25 125.59(11)
C3 Zr1 C25 81.07(12)
C21 Zr1 C25 141.05(13)
C1 Zr1 C19 129.96(12)
C2 Zr1 C19 115.48(13)
C10 Zr1 C19 130.71(11)
C3 Zr1 C19 95.00(12)
C21 Zr1 C19 53.02(11)
C25 Zr1 C19 103.36(12)
C1 Zr1 C20 132.05(12)
C2 Zr1 C20 138.65(11)
C10 Zr1 C20 112.51(11)
C3 Zr1 C20 126.40(11)
C21 Zr1 C20 31.86(10)
C25 Zr1 C20 111.07(12)
C19 Zr1 C20 32.03(11)
C1 Zr1 C23 116.83(13)
C2 Zr1 C23 130.77(12)
C10 Zr1 C23 96.14(12)
C3 Zr1 C23 130.49(11)
C21 Zr1 C23 102.58(11)
C25 Zr1 C23 52.80(11)
C19 Zr1 C23 110.80(12)
C20 Zr1 C23 90.37(11)
C1 Zr1 C24 138.71(11)
C2 Zr1 C24 131.05(12)
C10 Zr1 C24 127.14(11)
C3 Zr1 C24 111.29(12)
C21 Zr1 C24 110.87(12)
C25 Zr1 C24 31.75(11)
C19 Zr1 C24 90.83(11)
C20 Zr1 C24 84.91(11)
C23 Zr1 C24 31.89(11)
C1 Zr1 C26 87.89(12)
C2 Zr1 C26 82.16(12)
C10 Zr1 C26 93.84(11)
C3 Zr1 C26 79.23(11)
C21 Zr1 C26 154.35(11)
C25 Zr1 C26 32.06(11)
C19 Zr1 C26 135.37(11)
C20 Zr1 C26 137.33(11)
C23 Zr1 C26 52.52(11)
C24 Zr1 C26 52.57(11)
C1 Zr1 C17 82.27(12)
C2 Zr1 C17 88.56(12)
C10 Zr1 C17 78.81(11)
C3 Zr1 C17 94.89(12)
C21 Zr1 C17 31.96(11)
C25 Zr1 C17 155.53(11)
C19 Zr1 C17 52.70(11)
C20 Zr1 C17 52.60(11)
C23 Zr1 C17 134.46(11)
C24 Zr1 C17 137.43(11)
C26 Zr1 C17 169.99(11)

loop_
_geom_bond_atom_site_label_1
_geom_bond_atom_site_label_2
_geom_bond_distance
C1 C10 1.305(5)
C1 C2 1.327(4)
C1 Zr1 2.328(4)
C2 C3 1.296(5)
C2 Zr1 2.330(4)
C3 C4 1.453(5)
C3 Zr1 2.357(4)
C4 C9 1.395(5)
C4 C5 1.400(5)
C5 C6 1.382(5)
C6 C7 1.366(6)
C7 C8 1.374(5)
C8 C9 1.383(5)
C10 C11 1.466(5)
C10 Zr1 2.345(4)
C11 C16 1.389(5)
C11 C12 1.400(5)
C12 C13 1.384(5)
C13 C14 1.369(6)
C14 C15 1.371(6)
C15 C16 1.400(5)
C17 C21 1.413(5)
C17 C18 1.409(5)
C17 C29 1.506(5)
C17 Zr1 2.578(3)
C18 C19 1.409(5)
C18 C35 1.512(5)
C18 Zr1 2.597(3)
C19 C20 1.417(5)
C19 C31 1.507(5)
C19 Zr1 2.564(3)
C20 C21 1.407(5)
C20 C32 1.507(5)
C20 Zr1 2.571(3)
C21 C22 1.494(5)
C21 Zr1 2.555(3)
C23 C27 1.408(5)
C23 C24 1.414(5)
C23 C30 1.509(5)
C23 Zr1 2.575(3)
C24 C25 1.403(5)
C24 C33 1.508(5)
C24 Zr1 2.573(3)
C25 C26 1.418(5)
C25 C36 1.497(5)
C25 Zr1 2.557(3)
C26 C27 1.408(5)
C26 C34 1.509(5)
C26 Zr1 2.578(3)
C27 C28 1.506(5)
C27 Zr1 2.598(3)
